data_7053691
loop_
_publ_author_name
'Wang, Qiang'
'Day, Peter'
'Griffiths, Jon-Paul'
'Nie, Hui'
'Wallis, John D.'

_publ_section_title
;
 Synthetic strategies for preparing BEDT-TTF derivatives functionalised
 with metal ion binding groups
;
_journal_issue 12
_journal_name_full 'New Journal of Chemistry'
_journal_page_first 1790
_journal_paper_doi 10.1039/b606715h
_journal_volume 30
_journal_year 2006
_chemical_formula_sum 'C18 H16 O3 S9'
_chemical_formula_weight 568.85
_chemical_melting_point 334.0(10)
_chemical_name_systematic
;
Tosyloxymethyl-ET
;
_space_group_IT_number 2
_symmetry_cell_setting triclinic
_symmetry_space_group_name_Hall '-P 1'
_symmetry_space_group_name_H-M 'P -1'
_atom_sites_solution_hydrogens geom
_atom_sites_solution_primary direct
_atom_sites_solution_secondary difmap
_audit_creation_method SHELXL-97
_cell_angle_alpha 82.167(2)
_cell_angle_beta 82.328(2)
_cell_angle_gamma 87.627(2)
_cell_formula_units_Z 2
_cell_length_a 6.2490(1)
_cell_length_b 11.0486(3)
_cell_length_c 16.4757(4)
_cell_measurement_reflns_used 4972
_cell_measurement_temperature 120(2)
_cell_measurement_theta_max 27.48
_cell_measurement_theta_min 2.9
_cell_volume 1116.51(5)
_computing_cell_refinement 'DENZO (Otwinowski & Minor, 1997) & COLLECT (Hooft, R.W.W., 1998)'
_computing_data_collection 'COLLECT (Hooft, R.W.W., 1998)'
_computing_data_reduction 'DENZO (Otwinowski & Minor, 1997) & COLLECT (Hooft, R.W.W., 1998)'
_computing_structure_refinement 'SHELXL-97 (Sheldrick, 1997)'
_computing_structure_solution 'SHELXS-97 (Sheldrick, 1990)'
_diffrn_ambient_temperature 120(2)
_diffrn_detector_area_resol_mean 9.091
_diffrn_measured_fraction_theta_full 0.992
_diffrn_measured_fraction_theta_max 0.992
_diffrn_measurement_device_type
;
Bruker-Nonius 95mm CCD camera on \k-goniostat
;
_diffrn_measurement_method '\f & \w scans'
_diffrn_radiation_monochromator '10cm confocal mirrors'
_diffrn_radiation_source
;
Bruker-Nonius FR591 rotating anode
;
_diffrn_radiation_type MoK\a
_diffrn_radiation_wavelength 0.71073
_diffrn_reflns_av_R_equivalents 0.0366
_diffrn_reflns_av_sigmaI/netI 0.0316
_diffrn_reflns_limit_h_max 8
_diffrn_reflns_limit_h_min -8
_diffrn_reflns_limit_k_max 13
_diffrn_reflns_limit_k_min -14
_diffrn_reflns_limit_l_max 21
_diffrn_reflns_limit_l_min -21
_diffrn_reflns_number 23783
_diffrn_reflns_theta_full 27.56
_diffrn_reflns_theta_max 27.56
_diffrn_reflns_theta_min 2.93
_exptl_absorpt_coefficient_mu 0.914
_exptl_absorpt_correction_T_max 0.95
_exptl_absorpt_correction_T_min 0.80
_exptl_absorpt_correction_type multi-scan
_exptl_absorpt_process_details 'SADABS V2.10 (Sheldrick, G.M., 2003)'
_exptl_crystal_colour 'pale brown'
_exptl_crystal_density_diffrn 1.692
_exptl_crystal_density_method 'not measured'
_exptl_crystal_description slab
_exptl_crystal_F_000 584
_exptl_crystal_size_max 0.20
_exptl_crystal_size_mid 0.14
_exptl_crystal_size_min 0.06
_refine_diff_density_max 0.461
_refine_diff_density_min -0.426
_refine_diff_density_rms 0.081
_refine_ls_extinction_method none
_refine_ls_goodness_of_fit_ref 1.054
_refine_ls_hydrogen_treatment constr
_refine_ls_matrix_type full
_refine_ls_number_parameters 341
_refine_ls_number_reflns 5112
_refine_ls_number_restraints 5
_refine_ls_restrained_S_all 1.055
_refine_ls_R_factor_all 0.0467
_refine_ls_R_factor_gt 0.0393
_refine_ls_shift/su_max 0.003
_refine_ls_shift/su_mean 0.000
_refine_ls_structure_factor_coef Fsqd
_refine_ls_weighting_details 'calc w=1/[\s^2^(Fo^2^)+(0.0578P)^2^+0.9914P] where P=(Fo^2^+2Fc^2^)/3'
_refine_ls_weighting_scheme calc
_refine_ls_wR_factor_gt 0.1073
_refine_ls_wR_factor_ref 0.1120
_reflns_number_gt 4480
_reflns_number_total 5112
_reflns_threshold_expression >2sigma(I)
_cod_data_source_file b606715hsup1.cif
_cod_data_source_block c:\2005sr~2\tosylz2
_cod_depositor_comments
;
The following automatic conversions were performed:

'_chemical_melting_point' value '333-335' was changed to '334.0(10)'
- the average value was taken and precision was estimated.

Automatic conversion script
Id: cif_fix_values 1891 2012-01-12 08:04:46Z andrius 
;
_cod_original_cell_volume 1116.51(4)
_cod_original_sg_symbol_H-M P-1
_cod_database_code 7053691

loop_
_symmetry_equiv_pos_as_xyz
'x, y, z'
'-x, -y, -z'

loop_
_atom_site_label
_atom_site_type_symbol
_atom_site_fract_x
_atom_site_fract_y
_atom_site_fract_z
_atom_site_U_iso_or_equiv
_atom_site_adp_type
_atom_site_occupancy
_atom_site_symmetry_multiplicity
_atom_site_calc_flag
_atom_site_refinement_flags
_atom_site_disorder_assembly
_atom_site_disorder_group
S1 S -0.03486(10) 0.94650(7) 0.33952(4) 0.02469(19) Uani 0.8702(17) 1 d P A 1
S2 S 0.48085(10) 0.98189(7) 0.22131(5) 0.02564(18) Uani 0.8702(17) 1 d P A 1
S3 S -0.09498(12) 0.76907(9) 0.22550(7) 0.02774(19) Uani 0.8702(17) 1 d P A 1
S4 S 0.34201(16) 0.78931(8) 0.13328(6) 0.02601(19) Uani 0.8702(17) 1 d P A 1
S5 S -0.15659(14) 0.51078(10) 0.16065(9) 0.0302(2) Uani 0.8702(17) 1 d P A 1
S6 S 0.2764(2) 0.52595(9) 0.06623(7) 0.0258(2) Uani 0.8702(17) 1 d P A 1
S7 S -0.17173(16) 0.23810(9) 0.16734(6) 0.0344(2) Uani 0.8702(17) 1 d P A 1
S8 S 0.3210(2) 0.25311(13) 0.06371(10) 0.0270(3) Uani 0.8702(17) 1 d P A 1
S9 S 0.33158(13) 0.77305(6) 0.53400(4) 0.02702(19) Uani 0.8702(17) 1 d P A 1
O1 O 0.2288(3) 0.89293(17) 0.48907(11) 0.0268(4) Uani 0.8702(17) 1 d P A 1
O2 O 0.5518(4) 0.79339(19) 0.54234(14) 0.0341(5) Uani 0.8702(17) 1 d P A 1
O3 O 0.1819(4) 0.7419(2) 0.60628(12) 0.0383(5) Uani 0.8702(17) 1 d P A 1
C1 C 0.1982(4) 1.0244(2) 0.36088(15) 0.0219(5) Uani 0.8702(17) 1 d P A 1
H1 H 0.1421 1.0896 0.3953 0.026 Uiso 0.8702(17) 1 calc PR A 1
C2 C 0.3258(4) 1.0878(2) 0.28198(17) 0.0246(5) Uani 0.8702(17) 1 d P A 1
H2A H 0.4252 1.1462 0.2970 0.029 Uiso 0.8702(17) 1 calc PR A 1
H2B H 0.2241 1.1351 0.2479 0.029 Uiso 0.8702(17) 1 calc PR A 1
C3 C 0.0784(4) 0.8727(2) 0.25511(14) 0.0248(5) Uani 1 1 d . A 1
C4 C 0.2774(4) 0.8809(2) 0.21410(14) 0.0237(4) Uani 1 1 d . A 1
C5 C 0.1122(4) 0.7009(2) 0.16189(14) 0.0253(5) Uani 1 1 d . A 1
C6 C 0.0856(4) 0.5935(2) 0.13429(14) 0.0252(5) Uani 1 1 d . A 1
C7 C -0.0297(4) 0.3737(2) 0.13621(15) 0.0275(5) Uani 1 1 d . A 1
C8 C 0.1696(4) 0.3786(2) 0.09463(13) 0.0235(4) Uani 1 1 d . A 1
C9 C -0.1021(6) 0.1695(5) 0.0725(3) 0.0532(11) Uani 0.8702(17) 1 d P A 1
H9A H -0.1451 0.0830 0.0849 0.064 Uiso 1 1 calc R A 1
H9B H -0.1954 0.2100 0.0322 0.064 Uiso 1 1 calc R A 1
C10 C 0.1093(7) 0.1703(5) 0.0319(3) 0.0596(13) Uani 0.8702(17) 1 d P A 1
H10A H 0.1007 0.2014 -0.0269 0.071 Uiso 1 1 calc R A 1
H10B H 0.1597 0.0839 0.0337 0.071 Uiso 1 1 calc R A 1
C11 C 0.3480(6) 0.9418(3) 0.40983(18) 0.0259(6) Uani 0.8702(17) 1 d P A 1
H11A H 0.4038 0.8740 0.3788 0.031 Uiso 0.8702(17) 1 calc PR A 1
H11B H 0.4724 0.9886 0.4191 0.031 Uiso 0.8702(17) 1 calc PR A 1
C12 C 0.3309(4) 0.6690(2) 0.46319(15) 0.0314(5) Uani 1 1 d . A 1
C13 C 0.5216(5) 0.6253(3) 0.4236(2) 0.0452(7) Uani 1 1 d . A 1
H13 H 0.6569 0.6518 0.4340 0.054 Uiso 1 1 calc R A 1
C14 C 0.5121(5) 0.5417(3) 0.36814(18) 0.0428(7) Uani 1 1 d . A 1
H14 H 0.6423 0.5114 0.3404 0.051 Uiso 1 1 calc R A 1
C15 C 0.3171(4) 0.5024(2) 0.35297(14) 0.0292(5) Uani 1 1 d . A 1
C16 C 0.1315(5) 0.5507(3) 0.3924(2) 0.0472(7) Uani 1 1 d . A 1
H16 H -0.0044 0.5260 0.3814 0.057 Uiso 1 1 calc R A 1
C17 C 0.1363(5) 0.6336(3) 0.4472(2) 0.0470(7) Uani 1 1 d . A 1
H17 H 0.0058 0.6657 0.4736 0.056 Uiso 1 1 calc R A 1
C18 C 0.3100(5) 0.4090(2) 0.29547(17) 0.0422(7) Uani 1 1 d . A 1
H18A H 0.3423 0.4478 0.2382 0.063 Uiso 1 1 calc R A 1
H18B H 0.1657 0.3742 0.3037 0.063 Uiso 1 1 calc R A 1
H18C H 0.4173 0.3438 0.3068 0.063 Uiso 1 1 calc R A 1
S1A S -0.0788(7) 0.9928(4) 0.3002(3) 0.0221(11) Uiso 0.1298(17) 1 d P A 2
S2A S 0.4876(7) 0.9453(5) 0.2596(4) 0.0236(11) Uiso 0.1298(17) 1 d P A 2
S3A S -0.0944(10) 0.7945(6) 0.1951(4) 0.0244(15) Uiso 0.1298(17) 1 d P A 2
S4A S 0.3782(10) 0.7691(6) 0.1543(4) 0.0212(16) Uiso 0.1298(17) 1 d P A 2
S5A S -0.1489(12) 0.5318(7) 0.1341(4) 0.0243(18) Uiso 0.1298(17) 1 d P A 2
S6A S 0.3199(13) 0.5152(8) 0.0816(5) 0.023(2) Uiso 0.1298(17) 1 d P A 2
S7A S -0.2223(9) 0.2666(5) 0.1419(4) 0.0232(13) Uiso 0.1298(17) 1 d PD A 2
S8A S 0.3046(19) 0.2631(10) 0.0464(6) 0.025(3) Uiso 0.1298(17) 1 d PD A 2
S9A S 0.4505(10) 0.7992(4) 0.5119(3) 0.0243(11) Uiso 0.1298(17) 1 d PD A 2
O1A O 0.4681(18) 0.9207(8) 0.4486(6) 0.022(3) Uiso 0.1298(17) 1 d PD A 2
O2A O 0.660(3) 0.7728(14) 0.5355(9) 0.032(4) Uiso 0.1298(17) 1 d P A 2
O3A O 0.259(2) 0.8107(14) 0.5762(9) 0.033(3) Uiso 0.1298(17) 1 d P A 2
C1A C 0.129(3) 1.1009(15) 0.2971(10) 0.019(3) Uiso 0.1298(17) 1 d P A 2
C2A C 0.334(3) 1.0412(16) 0.3289(11) 0.018(3) Uiso 0.1298(17) 1 d P A 2
C9A C -0.082(3) 0.1338(12) 0.1054(11) 0.018(4) Uiso 0.1298(17) 1 d PD A 2
C10A C 0.127(2) 0.1378(13) 0.0566(10) 0.004(3) Uiso 0.1298(17) 1 d PD A 2
C11A C 0.276(3) 0.971(2) 0.4131(15) 0.029(6) Uiso 0.1298(17) 1 d PD A 2

loop_
_atom_site_aniso_label
_atom_site_aniso_U_11
_atom_site_aniso_U_22
_atom_site_aniso_U_33
_atom_site_aniso_U_23
_atom_site_aniso_U_13
_atom_site_aniso_U_12
S1 0.0197(3) 0.0293(4) 0.0265(4) -0.0143(3) 0.0024(2) -0.0009(3)
S2 0.0247(3) 0.0196(3) 0.0316(4) -0.0091(3) 0.0065(3) -0.0028(2)
S3 0.0214(4) 0.0285(4) 0.0364(5) -0.0183(4) -0.0010(3) 0.0008(3)
S4 0.0308(4) 0.0228(4) 0.0240(4) -0.0102(3) 0.0052(4) -0.0003(3)
S5 0.0208(4) 0.0299(5) 0.0436(6) -0.0196(5) -0.0034(4) 0.0014(3)
S6 0.0333(5) 0.0200(4) 0.0230(5) -0.0077(3) 0.0051(4) 0.0000(4)
S7 0.0356(4) 0.0338(4) 0.0345(5) -0.0135(4) 0.0061(4) -0.0123(4)
S8 0.0270(5) 0.0227(5) 0.0315(7) -0.0094(5) -0.0003(5) 0.0042(3)
S9 0.0363(4) 0.0225(3) 0.0238(3) -0.0067(3) -0.0066(3) 0.0024(3)
O1 0.0317(10) 0.0237(9) 0.0242(9) -0.0040(7) -0.0008(7) 0.0025(7)
O2 0.0393(14) 0.0290(11) 0.0393(12) -0.0110(9) -0.0185(11) 0.0020(10)
O3 0.0576(14) 0.0309(11) 0.0236(10) -0.0042(8) 0.0039(9) 0.0031(10)
C1 0.0229(13) 0.0197(12) 0.0238(12) -0.0068(10) -0.0014(10) 0.0004(9)
C2 0.0301(14) 0.0166(12) 0.0262(13) -0.0058(10) 0.0017(10) 0.0019(10)
C3 0.0235(11) 0.0237(11) 0.0284(11) -0.0122(9) 0.0008(9) 0.0002(8)
C4 0.0289(11) 0.0179(10) 0.0242(10) -0.0077(8) 0.0014(9) 0.0002(8)
C5 0.0264(11) 0.0239(11) 0.0268(11) -0.0089(9) -0.0029(9) 0.0029(9)
C6 0.0271(11) 0.0248(11) 0.0253(11) -0.0109(9) -0.0036(9) 0.0052(9)
C7 0.0262(11) 0.0257(12) 0.0328(12) -0.0120(10) -0.0034(9) -0.0010(9)
C8 0.0292(11) 0.0199(10) 0.0218(10) -0.0072(8) -0.0010(8) 0.0012(8)
C9 0.050(2) 0.071(3) 0.045(2) -0.038(2) 0.0099(18) -0.0252(19)
C10 0.050(2) 0.081(4) 0.057(3) -0.046(3) -0.001(2) -0.011(2)
C11 0.0259(16) 0.0248(15) 0.0267(14) -0.0033(11) -0.0015(12) -0.0021(13)
C12 0.0489(15) 0.0223(12) 0.0257(11) -0.0084(9) -0.0119(10) 0.0072(10)
C13 0.0331(14) 0.0548(18) 0.0560(18) -0.0304(15) -0.0135(13) 0.0026(12)
C14 0.0333(14) 0.0525(18) 0.0476(16) -0.0289(14) -0.0009(12) 0.0008(12)
C15 0.0416(14) 0.0222(11) 0.0252(11) -0.0018(9) -0.0107(10) -0.0003(10)
C16 0.0334(14) 0.0406(16) 0.074(2) -0.0221(15) -0.0150(14) 0.0011(12)
C17 0.0320(14) 0.0463(17) 0.066(2) -0.0233(15) -0.0030(13) 0.0079(12)
C18 0.0667(19) 0.0277(13) 0.0375(14) -0.0069(11) -0.0241(14) 0.0011(13)

loop_
_atom_type_symbol
_atom_type_description
_atom_type_scat_dispersion_real
_atom_type_scat_dispersion_imag
_atom_type_scat_source
C C 0.0033 0.0016 'International Tables Vol C Tables 4.2.6.8 and 6.1.1.4'
H H 0.0000 0.0000 'International Tables Vol C Tables 4.2.6.8 and 6.1.1.4'
O O 0.0106 0.0060 'International Tables Vol C Tables 4.2.6.8 and 6.1.1.4'
S S 0.1246 0.1234 'International Tables Vol C Tables 4.2.6.8 and 6.1.1.4'

loop_
_geom_angle_atom_site_label_1
_geom_angle_atom_site_label_2
_geom_angle_atom_site_label_3
_geom_angle
C3 S1 C1 101.24(11)
C4 S2 C2 99.71(12)
C5 S3 C3 94.13(11)
C5 S4 C4 94.02(11)
C7 S5 C6 92.99(11)
C6 S6 C8 93.93(12)
C7 S7 C9 97.72(16)
C8 S8 C10 99.3(2)
O3 S9 O2 119.31(14)
O3 S9 O1 103.81(12)
O2 S9 O1 109.72(12)
O3 S9 C12 112.02(14)
O2 S9 C12 107.74(13)
O1 S9 C12 102.96(11)
C11 O1 S9 115.04(19)
C11 C1 C2 109.7(2)
C11 C1 S1 113.36(19)
C2 C1 S1 112.03(18)
C1 C2 S2 112.97(18)
C4 C3 S1 128.76(18)
C4 C3 S3 116.96(17)
S1 C3 S3 114.21(13)
C3 C4 S2 128.90(18)
C3 C4 S4 117.12(17)
S2 C4 S4 113.64(13)
C6 C5 S4 124.06(18)
C6 C5 S3 121.83(19)
S4 C5 S3 113.97(13)
C5 C6 S6 124.24(19)
C5 C6 S5 122.50(18)
S6 C6 S5 113.19(13)
C8 C7 S5 118.07(19)
C8 C7 S7 123.89(19)
S5 C7 S7 118.03(14)
C7 C8 S8 124.99(19)
C7 C8 S6 115.92(18)
S8 C8 S6 119.03(14)
C10 C9 S7 121.3(3)
C9 C10 S8 122.1(3)
O1 C11 C1 108.9(3)
C17 C12 C13 121.0(2)
C17 C12 S9 117.9(2)
C13 C12 S9 121.2(2)
C12 C13 C14 118.8(3)
C15 C14 C13 121.0(3)
C16 C15 C14 118.1(2)
C16 C15 C18 121.7(2)
C14 C15 C18 120.3(2)
C15 C16 C17 122.1(3)
C12 C17 C16 119.0(3)
O2A S9A O3A 120.4(9)
O2A S9A O1A 106.7(8)
O3A S9A O1A 109.0(8)
C11A O1A S9A 119.4(13)
C2A C1A S1A 112.3(11)
C1A C2A C11A 109.8(14)
C1A C2A S2A 114.3(11)
C11A C2A S2A 110.9(13)
C10A C9A S7A 123.6(12)
C9A C10A S8A 123.6(13)
O1A C11A C2A 111.7(16)

loop_
_geom_bond_atom_site_label_1
_geom_bond_atom_site_label_2
_geom_bond_distance
S1 C3 1.760(2)
S1 C1 1.819(3)
S2 C4 1.752(2)
S2 C2 1.809(3)
S3 C5 1.765(2)
S3 C3 1.766(2)
S4 C5 1.746(2)
S4 C4 1.775(2)
S5 C7 1.752(2)
S5 C6 1.774(3)
S6 C6 1.742(2)
S6 C8 1.764(2)
S7 C7 1.753(2)
S7 C9 1.822(3)
S8 C8 1.742(3)
S8 C10 1.811(4)
S9 O3 1.425(2)
S9 O2 1.431(3)
S9 O1 1.5825(19)
S9 C12 1.746(2)
O1 C11 1.460(3)
C1 C11 1.513(4)
C1 C2 1.529(4)
C3 C4 1.334(3)
C5 C6 1.351(3)
C7 C8 1.338(3)
C9 C10 1.399(5)
C12 C17 1.362(4)
C12 C13 1.382(4)
C13 C14 1.393(4)
C14 C15 1.375(4)
C15 C16 1.376(4)
C15 C18 1.499(3)
C16 C17 1.376(4)
S1A C1A 1.793(16)
S2A C2A 1.818(17)
S7A C9A 1.809(9)
S8A C10A 1.784(9)
S9A O2A 1.420(17)
S9A O3A 1.503(16)
S9A O1A 1.582(8)
O1A C11A 1.461(10)
C1A C2A 1.53(2)
C2A C11A 1.50(3)
C9A C10A 1.442(16)
